data_4132677
loop_
_publ_author_name
'Brekalo, Ivana'
'Kane, Christopher M.'
'Ley, Amanda N.'
'Ramirez, Joseph R.'
'Fri\<s\<ci\'c, Tomislav'
'Holman, K. Travis'

_publ_section_title
;
 Use of a &quot;Shoe-Last&quot; Solid-State Template in the
 Mechanochemical Synthesis of High-Porosity RHO-Zinc Imidazolate.
;
_journal_issue 32
_journal_name_full 'Journal of the American Chemical Society'
_journal_page_first 10104
_journal_page_last 10108
_journal_paper_doi 10.1021/jacs.8b05471
_journal_volume 140
_journal_year 2018
_chemical_formula_moiety 'C40 H40 O8, 2(C3 H7 N O)'
_chemical_formula_sum 'C46 H54 N2 O10'
_chemical_formula_weight 794.91
_chemical_name_common MeMeCH2x2DMF
_space_group_crystal_system orthorhombic
_space_group_IT_number 60
_space_group_name_Hall '-P 2n 2ab'
_space_group_name_H-M_alt 'P b c n'
_atom_sites_solution_hydrogens geom
_audit_creation_method SHELXL-2018/1
_cell_angle_alpha 90
_cell_angle_beta 90
_cell_angle_gamma 90
_cell_formula_units_Z 4
_cell_length_a 15.482(3)
_cell_length_b 16.274(3)
_cell_length_c 15.976(3)
_cell_measurement_reflns_used 3552
_cell_measurement_temperature 100(2)
_cell_measurement_theta_max 30.512
_cell_measurement_theta_min 2.214
_cell_volume 4025.2(13)
_computing_cell_refinement 'SAINT V8.37A, Bruker-AXS'
_computing_data_collection 'APEX 2, Bruker-AXS'
_computing_data_reduction 'SAINT V8.37A, Bruker-AXS'
_computing_molecular_graphics 'X-SEED, L. Barbour (1999)'
_computing_structure_refinement 'SHELXL-2018/1 (Sheldrick, 2018)'
_computing_structure_solution 'SHELXS-Version 2013/1, G. Sheldrick'
_diffrn_ambient_temperature 100(2)
_diffrn_measured_fraction_theta_full 1.000
_diffrn_measured_fraction_theta_max 1.000
_diffrn_measurement_device_type 'Bruker APEXII CCD'
_diffrn_measurement_method 'omega scans'
_diffrn_radiation_probe x-ray
_diffrn_radiation_type MoK\a
_diffrn_radiation_wavelength 0.71073
_diffrn_reflns_av_R_equivalents 0.0372
_diffrn_reflns_av_unetI/netI 0.0161
_diffrn_reflns_Laue_measured_fraction_full 1.000
_diffrn_reflns_Laue_measured_fraction_max 1.000
_diffrn_reflns_limit_h_max 18
_diffrn_reflns_limit_h_min -18
_diffrn_reflns_limit_k_max 19
_diffrn_reflns_limit_k_min -19
_diffrn_reflns_limit_l_max 19
_diffrn_reflns_limit_l_min -19
_diffrn_reflns_number 41964
_diffrn_reflns_point_group_measured_fraction_full 1.000
_diffrn_reflns_point_group_measured_fraction_max 1.000
_diffrn_reflns_theta_full 24.999
_diffrn_reflns_theta_max 24.999
_diffrn_reflns_theta_min 1.815
_diffrn_source 'sealed xray tube'
_exptl_absorpt_coefficient_mu 0.092
_exptl_absorpt_correction_T_max 0.7461
_exptl_absorpt_correction_T_min 0.6569
_exptl_absorpt_correction_type multi-scan
_exptl_absorpt_process_details 'SADABS-2016/2, G. Sheldrick'
_exptl_crystal_colour colorless
_exptl_crystal_density_diffrn 1.312
_exptl_crystal_description block
_exptl_crystal_F_000 1696
_exptl_crystal_recrystallization_method DMF
_exptl_crystal_size_max 0.167
_exptl_crystal_size_mid 0.156
_exptl_crystal_size_min 0.057
_refine_diff_density_max 0.244
_refine_diff_density_min -0.218
_refine_diff_density_rms 0.051
_refine_ls_extinction_method none
_refine_ls_goodness_of_fit_ref 1.238
_refine_ls_hydrogen_treatment constr
_refine_ls_matrix_type full
_refine_ls_number_parameters 295
_refine_ls_number_reflns 3553
_refine_ls_number_restraints 0
_refine_ls_restrained_S_all 1.238
_refine_ls_R_factor_all 0.0559
_refine_ls_R_factor_gt 0.0506
_refine_ls_shift/su_max 0.000
_refine_ls_shift/su_mean 0.000
_refine_ls_structure_factor_coef Fsqd
_refine_ls_weighting_details 'w=1/[\s^2^(Fo^2^)+(0.0135P)^2^+6.9572P] where P=(Fo^2^+2Fc^2^)/3'
_refine_ls_weighting_scheme calc
_refine_ls_wR_factor_gt 0.1145
_refine_ls_wR_factor_ref 0.1161
_reflns_Friedel_coverage 0.000
_reflns_number_gt 3202
_reflns_number_total 3553
_reflns_threshold_expression 'I > 2\s(I)'
_cod_data_source_file ja8b05471_si_003.cif
_cod_data_source_block 17010_MeMeCH2xDMF
_cod_original_cell_volume 4025.3(14)
_cod_database_code 4132677
_shelx_shelxl_version_number 2018/1
_shelx_space_group_comment
;
The symmetry employed for this shelxl refinement is uniquely defined
by the following loop, which should always be used as a source of
symmetry information in preference to the above space-group names.
They are only intended as comments.
;

loop_
_space_group_symop_operation_xyz
'x, y, z'
'-x+1/2, -y+1/2, z+1/2'
'x+1/2, -y+1/2, -z'
'-x, y, -z+1/2'
'-x, -y, -z'
'x-1/2, y-1/2, -z-1/2'
'-x-1/2, y-1/2, z'
'x, -y, z-1/2'

loop_
_atom_site_label
_atom_site_type_symbol
_atom_site_fract_x
_atom_site_fract_y
_atom_site_fract_z
_atom_site_U_iso_or_equiv
_atom_site_adp_type
_atom_site_occupancy
_atom_site_site_symmetry_order
_atom_site_calc_flag
_atom_site_refinement_flags_posn
_atom_site_refinement_flags_adp
_atom_site_refinement_flags_occupancy
O1 O 0.30289(10) 0.32485(10) 0.21847(10) 0.0180(4) Uani 1 1 d . . .
C1 C 0.08093(15) 0.17825(14) 0.46134(14) 0.0147(5) Uani 1 1 d . . .
H1 H 0.102793 0.196549 0.517213 0.018 Uiso 1 1 calc R U .
O2 O 0.17074(10) 0.32947(10) 0.48886(10) 0.0170(4) Uani 1 1 d . . .
C2 C 0.13967(14) 0.21594(14) 0.39549(14) 0.0136(5) Uani 1 1 d . . .
O3 O -0.02897(10) 0.32459(10) -0.04503(10) 0.0178(4) Uani 1 1 d . . .
C3 C 0.17962(14) 0.29133(14) 0.41088(14) 0.0144(5) Uani 1 1 d . . .
O4 O 0.25255(10) 0.32239(10) 0.07819(10) 0.0170(4) Uani 1 1 d . . .
C4 C 0.23341(14) 0.32958(14) 0.35255(15) 0.0157(5) Uani 1 1 d . . .
C5 C 0.24581(14) 0.28953(14) 0.27583(14) 0.0154(5) Uani 1 1 d . . .
C6 C 0.20686(14) 0.21443(13) 0.25754(14) 0.0139(5) Uani 1 1 d . . .
C7 C 0.15370(14) 0.17931(14) 0.31752(14) 0.0136(5) Uani 1 1 d . . .
H7 H 0.125900 0.128684 0.305226 0.016 Uiso 1 1 calc R U .
C8 C 0.22011(14) 0.17640(13) 0.17102(14) 0.0140(5) Uani 1 1 d . . .
H8 H 0.278258 0.194066 0.150573 0.017 Uiso 1 1 calc R U .
C9 C 0.15303(14) 0.21263(14) 0.11186(14) 0.0140(5) Uani 1 1 d . . .
C10 C 0.17140(14) 0.28561(14) 0.06958(14) 0.0155(5) Uani 1 1 d . . .
C11 C 0.11289(15) 0.32258(14) 0.01500(15) 0.0183(5) Uani 1 1 d . . .
C12 C 0.03138(15) 0.28663(14) 0.00782(14) 0.0161(5) Uani 1 1 d . . .
C13 C 0.00950(14) 0.21389(14) 0.04910(14) 0.0139(5) Uani 1 1 d . . .
C14 C 0.07157(14) 0.17800(13) 0.10051(14) 0.0138(5) Uani 1 1 d . . .
H14 H 0.057925 0.128298 0.128751 0.017 Uiso 1 1 calc R U .
C15 C 0.27603(17) 0.41083(16) 0.37345(16) 0.0238(6) Uani 1 1 d . . .
H15A H 0.231609 0.453163 0.380521 0.036 Uiso 1 1 calc R U .
H15B H 0.314999 0.426625 0.327867 0.036 Uiso 1 1 calc R U .
H15C H 0.309049 0.405254 0.425471 0.036 Uiso 1 1 calc R U .
C16 C 0.13751(17) 0.39790(16) -0.03420(17) 0.0258(6) Uani 1 1 d . . .
H16A H 0.167301 0.436889 0.002578 0.039 Uiso 1 1 calc R U .
H16B H 0.085342 0.423661 -0.056952 0.039 Uiso 1 1 calc R U .
H16C H 0.175932 0.382193 -0.080245 0.039 Uiso 1 1 calc R U .
C17 C 0.09337(15) 0.37247(14) 0.50391(15) 0.0177(5) Uani 1 1 d . . .
H17A H 0.069976 0.392098 0.449813 0.021 Uiso 1 1 calc R U .
H17B H 0.106327 0.421343 0.538607 0.021 Uiso 1 1 calc R U .
C18 C 0.26622(16) 0.36976(14) 0.15133(15) 0.0185(5) Uani 1 1 d . . .
H18A H 0.210246 0.392939 0.169757 0.022 Uiso 1 1 calc R U .
H18B H 0.304830 0.416301 0.137461 0.022 Uiso 1 1 calc R U .
C19 C 0.08315(16) 0.08414(14) 0.46078(15) 0.0174(5) Uani 1 1 d . . .
H19A H 0.062771 0.063938 0.406480 0.026 Uiso 1 1 calc R U .
H19B H 0.045639 0.063011 0.505257 0.026 Uiso 1 1 calc R U .
H19C H 0.142460 0.065275 0.470261 0.026 Uiso 1 1 calc R U .
C20 C 0.21899(15) 0.08236(14) 0.17163(15) 0.0179(5) Uani 1 1 d . . .
H20A H 0.162353 0.063016 0.190668 0.027 Uiso 1 1 calc R U .
H20B H 0.263840 0.062040 0.209646 0.027 Uiso 1 1 calc R U .
H20C H 0.230050 0.061811 0.114982 0.027 Uiso 1 1 calc R U .
O1SA O 0.500000 0.50506(18) 0.250000 0.0450(8) Uani 1 2 d S T P
N1SA N 0.500000 0.36500(18) 0.250000 0.0199(6) Uani 1 2 d S T P
C1SA C 0.5006(3) 0.4424(3) 0.2157(3) 0.0247(11) Uani 0.5 1 d . . P
H1SA H 0.501570 0.444785 0.156324 0.030 Uiso 0.5 1 calc R U P
C2SA C 0.5073(4) 0.2941(4) 0.1892(4) 0.0303(13) Uani 0.5 1 d . . P
H2S1 H 0.455875 0.259253 0.193664 0.045 Uiso 0.5 1 calc R U P
H2S2 H 0.558804 0.261546 0.202539 0.045 Uiso 0.5 1 calc R U P
H2S3 H 0.512052 0.315407 0.132034 0.045 Uiso 0.5 1 calc R U P
C3SA C 0.4889(4) 0.3476(4) 0.3339(3) 0.0281(12) Uani 0.5 1 d . . P
H3S1 H 0.538711 0.316311 0.354394 0.042 Uiso 0.5 1 calc R U P
H3S2 H 0.436220 0.315125 0.341455 0.042 Uiso 0.5 1 calc R U P
H3S3 H 0.484048 0.399069 0.365418 0.042 Uiso 0.5 1 calc R U P
O1SB O -0.0646(4) 0.4712(3) 0.3739(3) 0.0495(14) Uani 0.5 1 d . . P
N1SB N 0.000000 0.45605(17) 0.250000 0.0214(6) Uani 1 2 d S T P
C1SB C -0.0435(6) 0.4957(13) 0.3195(12) 0.041(3) Uani 0.5 1 d . . P
H1SB H -0.053687 0.552940 0.312919 0.049 Uiso 0.5 1 calc R U P
C2SB C 0.0285(8) 0.4998(11) 0.1840(8) 0.0238(8) Uani 0.5 1 d . . P
H2S4 H 0.090740 0.490976 0.177034 0.036 Uiso 0.5 1 calc R U P
H2S5 H 0.017377 0.558324 0.193560 0.036 Uiso 0.5 1 calc R U P
H2S6 H -0.001752 0.481926 0.133276 0.036 Uiso 0.5 1 calc R U P
C3SB C 0.000000 0.3665(2) 0.250000 0.0238(8) Uani 1 2 d S T P
H3S4 H 0.038296 0.346465 0.205646 0.036 Uiso 0.5 1 calc R U P
H3S5 H -0.058785 0.346464 0.240037 0.036 Uiso 0.5 1 calc R U P
H3S6 H 0.020490 0.346465 0.304317 0.036 Uiso 0.5 1 calc R U P

loop_
_atom_site_aniso_label
_atom_site_aniso_U_11
_atom_site_aniso_U_22
_atom_site_aniso_U_33
_atom_site_aniso_U_23
_atom_site_aniso_U_13
_atom_site_aniso_U_12
O1 0.0140(8) 0.0205(9) 0.0196(8) -0.0005(7) 0.0039(7) -0.0043(7)
C1 0.0164(11) 0.0155(12) 0.0123(11) 0.0006(9) -0.0022(9) -0.0008(9)
O2 0.0168(8) 0.0188(8) 0.0155(8) -0.0049(7) -0.0005(7) -0.0009(7)
C2 0.0110(11) 0.0147(11) 0.0149(11) 0.0017(9) -0.0029(9) 0.0030(9)
O3 0.0184(8) 0.0208(9) 0.0142(8) 0.0051(7) 0.0010(7) 0.0042(7)
C3 0.0130(11) 0.0150(11) 0.0153(11) -0.0024(9) -0.0023(9) 0.0024(9)
O4 0.0140(8) 0.0187(8) 0.0181(8) -0.0005(7) 0.0036(7) -0.0030(7)
C4 0.0114(11) 0.0154(11) 0.0204(12) -0.0018(10) -0.0008(9) -0.0011(9)
C5 0.0102(10) 0.0176(12) 0.0184(12) 0.0020(9) 0.0013(9) -0.0002(9)
C6 0.0105(10) 0.0149(11) 0.0164(11) -0.0010(9) -0.0013(9) 0.0028(9)
C7 0.0110(10) 0.0125(11) 0.0172(11) -0.0001(9) -0.0033(9) 0.0011(9)
C8 0.0120(11) 0.0127(11) 0.0173(12) -0.0008(9) 0.0013(9) 0.0011(9)
C9 0.0154(11) 0.0138(11) 0.0127(11) -0.0031(9) 0.0041(9) 0.0023(9)
C10 0.0135(11) 0.0166(12) 0.0162(11) -0.0018(9) 0.0046(9) -0.0009(9)
C11 0.0189(12) 0.0160(12) 0.0200(12) 0.0026(10) 0.0052(10) 0.0014(10)
C12 0.0179(11) 0.0174(11) 0.0129(11) 0.0016(9) 0.0003(9) 0.0036(9)
C13 0.0150(11) 0.0147(11) 0.0121(11) -0.0030(9) 0.0029(9) 0.0011(9)
C14 0.0175(11) 0.0110(11) 0.0130(11) -0.0015(9) 0.0028(9) 0.0002(9)
C15 0.0226(13) 0.0238(13) 0.0250(13) -0.0071(11) 0.0043(11) -0.0090(11)
C16 0.0233(13) 0.0237(14) 0.0303(14) 0.0115(11) 0.0016(11) -0.0032(11)
C17 0.0199(12) 0.0146(11) 0.0187(12) -0.0031(10) 0.0022(10) -0.0010(10)
C18 0.0199(12) 0.0136(11) 0.0219(12) -0.0014(10) 0.0049(10) -0.0030(10)
C19 0.0197(12) 0.0156(11) 0.0167(12) 0.0023(9) -0.0022(10) -0.0008(10)
C20 0.0189(12) 0.0152(12) 0.0197(12) -0.0013(10) 0.0019(10) 0.0029(9)
O1SA 0.0520(19) 0.0239(16) 0.059(2) 0.000 -0.0079(17) 0.000
N1SA 0.0169(14) 0.0213(15) 0.0215(15) 0.000 -0.0019(12) 0.000
C1SA 0.025(3) 0.025(3) 0.025(2) 0.000(2) 0.000(2) -0.001(2)
C2SA 0.030(3) 0.028(3) 0.033(3) -0.012(3) -0.001(3) -0.001(3)
C3SA 0.024(3) 0.040(4) 0.020(3) 0.008(3) -0.001(2) 0.007(3)
O1SB 0.087(4) 0.024(2) 0.037(3) -0.0021(19) 0.040(3) -0.005(2)
N1SB 0.0236(16) 0.0187(15) 0.0218(16) 0.000 0.0041(13) 0.000
C1SB 0.015(5) 0.027(5) 0.080(6) -0.024(6) 0.006(4) 0.001(4)
C2SB 0.0264(18) 0.0199(17) 0.0250(18) -0.007(4) -0.0011(15) 0.002(4)
C3SB 0.0264(18) 0.0199(17) 0.0250(18) -0.007(4) -0.0011(15) 0.002(4)

loop_
_atom_type_symbol
_atom_type_description
_atom_type_scat_dispersion_real
_atom_type_scat_dispersion_imag
_atom_type_scat_source
C C 0.0033 0.0016 'International Tables Vol C Tables 4.2.6.8 and 6.1.1.4'
H H 0.0000 0.0000 'International Tables Vol C Tables 4.2.6.8 and 6.1.1.4'
N N 0.0061 0.0033 'International Tables Vol C Tables 4.2.6.8 and 6.1.1.4'
O O 0.0106 0.0060 'International Tables Vol C Tables 4.2.6.8 and 6.1.1.4'

loop_
_geom_angle_atom_site_label_1
_geom_angle_atom_site_label_2
_geom_angle_atom_site_label_3
_geom_angle
_geom_angle_site_symmetry_1
_geom_angle_site_symmetry_3
C5 O1 C18 117.10(17) . .
C2 C1 C13 108.68(18) . 4
C2 C1 C19 112.71(19) . .
C13 C1 C19 113.59(19) 4 .
C2 C1 H1 107.2 . .
C13 C1 H1 107.2 4 .
C19 C1 H1 107.2 . .
C3 O2 C17 117.15(17) . .
C3 C2 C7 117.6(2) . .
C3 C2 C1 119.9(2) . .
C7 C2 C1 122.5(2) . .
C12 O3 C17 115.41(17) . 4
C2 C3 C4 122.6(2) . .
C2 C3 O2 120.2(2) . .
C4 C3 O2 117.1(2) . .
C10 O4 C18 116.65(17) . .
C3 C4 C5 117.3(2) . .
C3 C4 C15 120.1(2) . .
C5 C4 C15 122.6(2) . .
C6 C5 O1 119.8(2) . .
C6 C5 C4 122.1(2) . .
O1 C5 C4 118.0(2) . .
C7 C6 C5 118.3(2) . .
C7 C6 C8 122.5(2) . .
C5 C6 C8 119.1(2) . .
C6 C7 C2 122.2(2) . .
C6 C7 H7 118.9 . .
C2 C7 H7 118.9 . .
C9 C8 C6 108.24(17) . .
C9 C8 C20 112.54(19) . .
C6 C8 C20 113.43(19) . .
C9 C8 H8 107.4 . .
C6 C8 H8 107.4 . .
C20 C8 H8 107.4 . .
C14 C9 C10 117.8(2) . .
C14 C9 C8 122.8(2) . .
C10 C9 C8 119.4(2) . .
C11 C10 C9 122.5(2) . .
C11 C10 O4 117.4(2) . .
C9 C10 O4 120.0(2) . .
C10 C11 C12 117.3(2) . .
C10 C11 C16 120.9(2) . .
C12 C11 C16 121.8(2) . .
C11 C12 C13 122.4(2) . .
C11 C12 O3 117.9(2) . .
C13 C12 O3 119.7(2) . .
C14 C13 C12 117.8(2) . .
C14 C13 C1 122.6(2) . 4
C12 C13 C1 119.6(2) . 4
C13 C14 C9 122.1(2) . .
C13 C14 H14 118.9 . .
C9 C14 H14 118.9 . .
C4 C15 H15A 109.5 . .
C4 C15 H15B 109.5 . .
H15A C15 H15B 109.5 . .
C4 C15 H15C 109.5 . .
H15A C15 H15C 109.5 . .
H15B C15 H15C 109.5 . .
C11 C16 H16A 109.5 . .
C11 C16 H16B 109.5 . .
H16A C16 H16B 109.5 . .
C11 C16 H16C 109.5 . .
H16A C16 H16C 109.5 . .
H16B C16 H16C 109.5 . .
O2 C17 O3 113.70(18) . 4
O2 C17 H17A 108.8 . .
O3 C17 H17A 108.8 4 .
O2 C17 H17B 108.8 . .
O3 C17 H17B 108.8 4 .
H17A C17 H17B 107.7 . .
O4 C18 O1 113.83(18) . .
O4 C18 H18A 108.8 . .
O1 C18 H18A 108.8 . .
O4 C18 H18B 108.8 . .
O1 C18 H18B 108.8 . .
H18A C18 H18B 107.7 . .
C1 C19 H19A 109.5 . .
C1 C19 H19B 109.5 . .
H19A C19 H19B 109.5 . .
C1 C19 H19C 109.5 . .
H19A C19 H19C 109.5 . .
H19B C19 H19C 109.5 . .
C8 C20 H20A 109.5 . .
C8 C20 H20B 109.5 . .
H20A C20 H20B 109.5 . .
C8 C20 H20C 109.5 . .
H20A C20 H20C 109.5 . .
H20B C20 H20C 109.5 . .
C1SA O1SA C1SA 56.5(5) . 4_655
C1SA N1SA C1SA 47.0(5) 4_655 .
C1SA N1SA C3SA 78.5(4) 4_655 .
C1SA N1SA C3SA 125.2(4) . .
C1SA N1SA C2SA 163.0(4) 4_655 .
C1SA N1SA C2SA 116.3(3) . .
C3SA N1SA C2SA 118.4(5) . .
O1SA C1SA N1SA 128.3(4) . .
O1SA C1SA H1SA 115.9 . .
N1SA C1SA H1SA 115.9 . .
N1SA C2SA H2S1 109.5 . .
N1SA C2SA H2S2 109.5 . .
H2S1 C2SA H2S2 109.5 . .
N1SA C2SA H2S3 109.5 . .
H2S1 C2SA H2S3 109.5 . .
H2S2 C2SA H2S3 109.5 . .
N1SA C3SA H3S1 109.5 . .
N1SA C3SA H3S2 109.5 . .
H3S1 C3SA H3S2 109.5 . .
N1SA C3SA H3S3 109.5 . .
H3S1 C3SA H3S3 109.5 . .
H3S2 C3SA H3S3 109.5 . .
N1SA C3SA H2S3 147.5(9) . 4_655
H3S1 C3SA H2S3 54.2 . 4_655
H3S2 C3SA H2S3 61.3 . 4_655
H3S3 C3SA H2S3 102.8 . 4_655
C1SB O1SB H2S4 43.8(13) . 4
C2SB N1SB C1SB 121.1(5) . .
C2SB N1SB C3SB 121.9(7) . .
C1SB N1SB C3SB 116.4(8) . .
O1SB C1SB N1SB 129.2(19) . .
O1SB C1SB H1SB 115.4 . .
N1SB C1SB H1SB 115.4 . .
O1SB C1SB H2S4 65(4) . 4
N1SB C1SB H2S4 118(3) . 4
H1SB C1SB H2S4 87.0 . 4
N1SB C2SB H2S4 109.5 . .
N1SB C2SB H2S5 109.5 . .
H2S4 C2SB H2S5 109.5 . .
N1SB C2SB H2S6 109.5 . .
H2S4 C2SB H2S6 109.5 . .
H2S5 C2SB H2S6 109.5 . .
N1SB C2SB H1SB 125(2) . 4
H2S4 C2SB H1SB 74.7 . 4
H2S5 C2SB H1SB 34.8 . 4
H2S6 C2SB H1SB 120.7 . 4
N1SB C3SB H3S4 109.5 . .
N1SB C3SB H3S5 109.5 . .
H3S4 C3SB H3S5 109.5 . .
N1SB C3SB H3S6 109.5 . .
H3S4 C3SB H3S6 109.5 . .
H3S5 C3SB H3S6 109.5 . .
N1SB C3SB H3S4 109.475(4) . 4
H3S4 C3SB H3S4 141.1 . 4
H3S5 C3SB H3S4 56.3 . 4
H3S6 C3SB H3S4 56.3 . 4
N1SB C3SB H3S5 109.475(16) . 4
H3S4 C3SB H3S5 56.3 . 4
H3S5 C3SB H3S5 141.1 . 4
H3S6 C3SB H3S5 56.2 . 4
H3S4 C3SB H3S5 109.5 4 4
N1SB C3SB H3S6 109.474(5) . 4
H3S4 C3SB H3S6 56.3 . 4
H3S5 C3SB H3S6 56.2 . 4
H3S6 C3SB H3S6 141.1 . 4
H3S4 C3SB H3S6 109.5 4 4
H3S5 C3SB H3S6 109.5 4 4

loop_
_geom_bond_atom_site_label_1
_geom_bond_atom_site_label_2
_geom_bond_distance
_geom_bond_site_symmetry_2
O1 C5 1.397(3) .
O1 C18 1.417(3) .
C1 C2 1.520(3) .
C1 C13 1.525(3) 4
C1 C19 1.532(3) .
C1 H1 1.0000 .
O2 C3 1.399(3) .
O2 C17 1.408(3) .
C2 C3 1.396(3) .
C2 C7 1.398(3) .
O3 C12 1.403(3) .
O3 C17 1.426(3) 4
C3 C4 1.396(3) .
O4 C10 1.398(3) .
O4 C18 1.416(3) .
C4 C5 1.401(3) .
C4 C15 1.515(3) .
C5 C6 1.394(3) .
C6 C7 1.387(3) .
C6 C8 1.528(3) .
C7 H7 0.9500 .
C8 C9 1.523(3) .
C8 C20 1.530(3) .
C8 H8 1.0000 .
C9 C14 1.393(3) .
C9 C10 1.396(3) .
C10 C11 1.394(3) .
C11 C12 1.396(3) .
C11 C16 1.505(3) .
C12 C13 1.397(3) .
C13 C14 1.392(3) .
C14 H14 0.9500 .
C15 H15A 0.9800 .
C15 H15B 0.9800 .
C15 H15C 0.9800 .
C16 H16A 0.9800 .
C16 H16B 0.9800 .
C16 H16C 0.9800 .
C17 H17A 0.9900 .
C17 H17B 0.9900 .
C18 H18A 0.9900 .
C18 H18B 0.9900 .
C19 H19A 0.9800 .
C19 H19B 0.9800 .
C19 H19C 0.9800 .
C20 H20A 0.9800 .
C20 H20B 0.9800 .
C20 H20C 0.9800 .
O1SA C1SA 1.158(6) .
O1SA C1SA 1.158(6) 4_655
N1SA C1SA 1.373(6) 4_655
N1SA C1SA 1.373(6) .
N1SA C3SA 1.381(5) .
N1SA C2SA 1.513(6) .
C1SA H1SA 0.9500 .
C2SA H2S1 0.9800 .
C2SA H2S2 0.9800 .
C2SA H2S3 0.9800 .
C3SA H3S1 0.9800 .
C3SA H3S2 0.9800 .
C3SA H3S3 0.9800 .
O1SB C1SB 1.011(18) .
O1SB H2S4 0.96(4) 4
N1SB C2SB 1.347(16) .
N1SB C1SB 1.451(17) .
N1SB C3SB 1.457(4) .
C1SB H1SB 0.9500 .
C1SB H2S4 0.74(3) 4
C2SB H2S4 0.9800 .
C2SB H2S5 0.9800 .
C2SB H2S6 0.9800 .
C3SB H3S4 0.9800 .
C3SB H3S5 0.9800 .
C3SB H3S6 0.9800 .
C3SB H3S4 0.9800 4
C3SB H3S5 0.9800 4
C3SB H3S6 0.9801 4
